data_2208418
loop_
_publ_author_name
'Rauf, M. Khawar'
'Badshah, Amin'
'Fl\"orke, Ulrich'
'Saeed, Aamer'

_publ_section_title
;
 1-Benzoyl-3-(3-chlorophenyl)thiourea
;
_journal_coeditor_code RZ6177
_journal_issue 3
_journal_name_full 'Acta Crystallographica Section E'
_journal_page_first o1060
_journal_page_last o1061
_journal_paper_doi 10.1107/S1600536806005058
_journal_volume 62
_journal_year 2006
_chemical_formula_iupac 'C14 H11 Cl N2 O S'
_chemical_formula_moiety 'C14 H11 Cl N2 O S'
_chemical_formula_sum 'C14 H11 Cl N2 O S'
_chemical_formula_weight 290.76
_chemical_melting_point 393
_chemical_name_systematic
;
1-Benzoyl-3-(3-chlorophenyl)thiourea
;
_space_group_IT_number 14
_symmetry_cell_setting monoclinic
_symmetry_space_group_name_Hall '-P 2yn'
_symmetry_space_group_name_H-M 'P 1 21/n 1'
_atom_sites_solution_hydrogens difmap
_atom_sites_solution_primary direct
_atom_sites_solution_secondary difmap
_audit_creation_method SHELXL97
_cell_angle_alpha 90.00
_cell_angle_beta 100.438(2)
_cell_angle_gamma 90.00
_cell_formula_units_Z 4
_cell_length_a 11.2191(9)
_cell_length_b 4.5955(4)
_cell_length_c 25.631(2)
_cell_measurement_reflns_used 3339
_cell_measurement_temperature 120(2)
_cell_measurement_theta_max 28.08
_cell_measurement_theta_min 2.27
_cell_volume 1299.60(18)
_computing_cell_refinement 'SAINT (Bruker, 2002)'
_computing_data_collection 'SMART (Bruker, 2002)'
_computing_data_reduction SAINT
_computing_molecular_graphics SHELXTL
_computing_publication_material SHELXTL
_computing_structure_refinement SHELXTL
_computing_structure_solution 'SHELXTL (Bruker, 2002)'
_diffrn_ambient_temperature 120(2)
_diffrn_measured_fraction_theta_full 0.999
_diffrn_measured_fraction_theta_max 0.999
_diffrn_measurement_device_type 'Bruker SMART CCD area-detector'
_diffrn_measurement_method '\f and \w'
_diffrn_radiation_monochromator graphite
_diffrn_radiation_source 'sealed tube'
_diffrn_radiation_type MoK\a
_diffrn_radiation_wavelength 0.71073
_diffrn_reflns_av_R_equivalents 0.0583
_diffrn_reflns_av_sigmaI/netI 0.0506
_diffrn_reflns_limit_h_max 14
_diffrn_reflns_limit_h_min -13
_diffrn_reflns_limit_k_max 6
_diffrn_reflns_limit_k_min -5
_diffrn_reflns_limit_l_max 33
_diffrn_reflns_limit_l_min -33
_diffrn_reflns_number 12106
_diffrn_reflns_theta_full 28.08
_diffrn_reflns_theta_max 28.08
_diffrn_reflns_theta_min 1.62
_diffrn_standards_decay_% 0
_diffrn_standards_number 0
_exptl_absorpt_coefficient_mu 0.446
_exptl_absorpt_correction_T_max 0.9320
_exptl_absorpt_correction_T_min 0.8279
_exptl_absorpt_correction_type multi-scan
_exptl_absorpt_process_details '(SADABS; Bruker, 2002)'
_exptl_crystal_colour colourless
_exptl_crystal_density_diffrn 1.486
_exptl_crystal_density_method 'not measured'
_exptl_crystal_description prism
_exptl_crystal_F_000 600
_exptl_crystal_size_max 0.44
_exptl_crystal_size_mid 0.20
_exptl_crystal_size_min 0.16
_refine_diff_density_max 0.362
_refine_diff_density_min -0.348
_refine_ls_extinction_method none
_refine_ls_goodness_of_fit_ref 0.964
_refine_ls_hydrogen_treatment constr
_refine_ls_matrix_type full
_refine_ls_number_parameters 172
_refine_ls_number_reflns 3144
_refine_ls_number_restraints 0
_refine_ls_restrained_S_all 0.964
_refine_ls_R_factor_all 0.0511
_refine_ls_R_factor_gt 0.0395
_refine_ls_shift/su_max 0.000
_refine_ls_shift/su_mean 0.000
_refine_ls_structure_factor_coef Fsqd
_refine_ls_weighting_details 'calc w = 1/[\s^2^(Fo^2^)+(0.0488P)^2^] where P=(Fo^2^+2Fc^2^)/3'
_refine_ls_weighting_scheme calc
_refine_ls_wR_factor_gt 0.0866
_refine_ls_wR_factor_ref 0.0913
_reflns_number_gt 2510
_reflns_number_total 3144
_reflns_threshold_expression I>2\s(I)
_cod_data_source_file rz6177.cif
_cod_data_source_block I
_cod_depositor_comments
;
The following automatic conversions were performed:
'_symmetry_cell_setting' value 'Monoclinic' changed to 'monoclinic'
according to '/home/saulius/struct/CIF-dictionaries/cif_core.dic'
dictionary named 'cif_core.dic' version 2.4.1 from 2010-06-29.

Automatic conversion script
Id: cif_fix_enum 1527 2010-12-29 10:47:43Z saulius 

The following automatic conversions were performed:

'_symmetry_cell_setting' value 'Monoclinic' changed to 'monoclinic'
according to /home/saulius/struct/CIF-dictionaries/cif_core.dic
dictionary named 'cif_core.dic' version 2.4.1 from 2010-06-29.

Automatic conversion script
Id: cif_fix_values 1715 2011-07-08 13:25:40Z adriana 
;
_cod_original_cell_volume 1299.61(19)
_cod_original_sg_symbol_H-M 'P 21/n'
_cod_database_code 2208418
_cod_database_fobs_code 2208418

loop_
_symmetry_equiv_pos_as_xyz
'x, y, z'
'-x+1/2, y+1/2, -z+1/2'
'-x, -y, -z'
'x-1/2, -y-1/2, z-1/2'

loop_
_atom_site_type_symbol
_atom_site_label
_atom_site_fract_x
_atom_site_fract_y
_atom_site_fract_z
_atom_site_U_iso_or_equiv
_atom_site_adp_type
_atom_site_calc_flag
_atom_site_refinement_flags
_atom_site_occupancy
Cl Cl1 0.71466(4) 1.44328(10) 0.167424(19) 0.03415(14) Uani d . 1
S S1 0.90939(4) 0.69429(11) 0.053631(15) 0.02801(13) Uani d . 1
O O1 1.25206(11) 0.4032(3) 0.16313(4) 0.0282(3) Uani d . 1
N N1 1.05886(12) 0.7242(3) 0.14844(5) 0.0198(3) Uani d . 1
H H1A 1.1256 0.6501 0.1670 0.024 Uiso calc R 1
N N2 1.11053(12) 0.4052(3) 0.08727(5) 0.0188(3) Uani d . 1
H H2B 1.0901 0.3197 0.0562 0.023 Uiso calc R 1
C C1 1.00439(14) 0.9389(3) 0.17588(6) 0.0194(3) Uani d . 1
C C2 1.07128(16) 1.0120(4) 0.22559(6) 0.0245(4) Uani d . 1
H H2A 1.1468 0.9197 0.2381 0.029 Uiso calc R 1
C C3 1.02774(17) 1.2182(4) 0.25653(6) 0.0286(4) Uani d . 1
H H3A 1.0740 1.2677 0.2902 0.034 Uiso calc R 1
C C4 0.91801(16) 1.3531(4) 0.23922(7) 0.0265(4) Uani d . 1
H H4A 0.8876 1.4942 0.2605 0.032 Uiso calc R 1
C C5 0.85372(14) 1.2771(4) 0.19009(6) 0.0229(4) Uani d . 1
C C6 0.89429(14) 1.0727(3) 0.15774(6) 0.0207(3) Uani d . 1
H H6A 0.8478 1.0257 0.1240 0.025 Uiso calc R 1
C C7 1.02853(14) 0.6120(3) 0.09973(6) 0.0184(3) Uani d . 1
C C8 1.21898(14) 0.3184(4) 0.11730(6) 0.0197(3) Uani d . 1
C C9 1.29719(14) 0.1236(3) 0.09202(6) 0.0188(3) Uani d . 1
C C10 1.41988(15) 0.1188(4) 0.11472(6) 0.0234(4) Uani d . 1
H H10A 1.4484 0.2325 0.1454 0.028 Uiso calc R 1
C C11 1.49992(16) -0.0492(4) 0.09302(7) 0.0277(4) Uani d . 1
H H11A 1.5836 -0.0497 0.1084 0.033 Uiso calc R 1
C C12 1.45831(16) -0.2175(4) 0.04866(7) 0.0306(4) Uani d . 1
H H12A 1.5135 -0.3335 0.0336 0.037 Uiso calc R 1
C C13 1.33646(16) -0.2170(4) 0.02616(7) 0.0273(4) Uani d . 1
H H13A 1.3082 -0.3330 -0.0042 0.033 Uiso calc R 1
C C14 1.25586(15) -0.0484(4) 0.04775(6) 0.0212(3) Uani d . 1
H H14A 1.1722 -0.0499 0.0324 0.025 Uiso calc R 1

loop_
_atom_site_aniso_label
_atom_site_aniso_U_11
_atom_site_aniso_U_22
_atom_site_aniso_U_33
_atom_site_aniso_U_12
_atom_site_aniso_U_13
_atom_site_aniso_U_23
Cl1 0.0224(2) 0.0312(3) 0.0496(3) 0.00389(19) 0.00863(19) -0.0074(2)
S1 0.0234(2) 0.0413(3) 0.0172(2) 0.0115(2) -0.00195(16) -0.00391(18)
O1 0.0255(6) 0.0400(8) 0.0169(5) 0.0077(5) -0.0020(5) -0.0045(5)
N1 0.0185(7) 0.0240(7) 0.0155(6) 0.0025(6) -0.0005(5) -0.0011(5)
N2 0.0188(7) 0.0217(7) 0.0147(6) 0.0021(5) 0.0000(5) -0.0030(5)
C1 0.0214(8) 0.0184(8) 0.0195(7) -0.0022(7) 0.0067(6) 0.0009(6)
C2 0.0286(9) 0.0252(9) 0.0192(8) 0.0015(7) 0.0025(7) 0.0004(7)
C3 0.0374(11) 0.0291(10) 0.0192(8) -0.0010(8) 0.0052(7) -0.0045(7)
C4 0.0326(10) 0.0239(9) 0.0261(8) -0.0009(8) 0.0132(7) -0.0036(7)
C5 0.0191(8) 0.0215(9) 0.0303(9) -0.0009(7) 0.0102(7) 0.0014(7)
C6 0.0191(8) 0.0222(9) 0.0210(8) -0.0034(7) 0.0043(6) -0.0010(6)
C7 0.0174(8) 0.0204(8) 0.0177(7) -0.0009(6) 0.0035(6) 0.0015(6)
C8 0.0186(8) 0.0216(8) 0.0185(7) -0.0016(7) 0.0020(6) 0.0035(6)
C9 0.0195(8) 0.0190(8) 0.0177(7) 0.0008(6) 0.0029(6) 0.0047(6)
C10 0.0216(9) 0.0247(9) 0.0225(8) 0.0009(7) 0.0006(7) 0.0000(7)
C11 0.0196(9) 0.0272(9) 0.0354(9) 0.0028(7) 0.0024(7) 0.0005(8)
C12 0.0281(10) 0.0267(10) 0.0384(10) 0.0061(8) 0.0103(8) -0.0046(8)
C13 0.0286(10) 0.0259(9) 0.0272(9) -0.0006(8) 0.0042(7) -0.0060(7)
C14 0.0205(8) 0.0214(9) 0.0210(8) -0.0003(7) 0.0019(6) 0.0038(6)

loop_
_atom_type_symbol
_atom_type_description
_atom_type_scat_dispersion_real
_atom_type_scat_dispersion_imag
_atom_type_scat_source
C C 0.0033 0.0016 'International Tables Vol C Tables 4.2.6.8 and 6.1.1.4'
H H 0.0000 0.0000 'International Tables Vol C Tables 4.2.6.8 and 6.1.1.4'
N N 0.0061 0.0033 'International Tables Vol C Tables 4.2.6.8 and 6.1.1.4'
O O 0.0106 0.0060 'International Tables Vol C Tables 4.2.6.8 and 6.1.1.4'
S S 0.1246 0.1234 'International Tables Vol C Tables 4.2.6.8 and 6.1.1.4'
Cl Cl 0.1484 0.1585 'International Tables Vol C Tables 4.2.6.8 and 6.1.1.4'

loop_
_geom_angle_atom_site_label_1
_geom_angle_atom_site_label_2
_geom_angle_atom_site_label_3
_geom_angle
_geom_angle_publ_flag
C7 N1 C1 132.41(14) y
C7 N1 H1A 113.8 ?
C1 N1 H1A 113.8 ?
C8 N2 C7 128.36(13) y
C8 N2 H2B 115.8 ?
C7 N2 H2B 115.8 ?
C6 C1 C2 119.94(15) ?
C6 C1 N1 125.70(14) ?
C2 C1 N1 114.36(14) ?
C3 C2 C1 120.09(16) ?
C3 C2 H2A 120.0 ?
C1 C2 H2A 120.0 ?
C4 C3 C2 120.81(16) ?
C4 C3 H3A 119.6 ?
C2 C3 H3A 119.6 ?
C3 C4 C5 118.00(15) ?
C3 C4 H4A 121.0 ?
C5 C4 H4A 121.0 ?
C4 C5 C6 123.05(15) ?
C4 C5 Cl1 118.89(13) ?
C6 C5 Cl1 118.06(13) ?
C1 C6 C5 118.11(14) ?
C1 C6 H6A 120.9 ?
C5 C6 H6A 120.9 ?
N1 C7 N2 114.12(13) y
N1 C7 S1 127.81(13) ?
N2 C7 S1 118.06(11) ?
O1 C8 N2 121.73(15) ?
O1 C8 C9 120.60(14) ?
N2 C8 C9 117.65(13) y
C14 C9 C10 119.30(15) ?
C14 C9 C8 124.28(15) ?
C10 C9 C8 116.41(14) ?
C11 C10 C9 120.49(15) ?
C11 C10 H10A 119.8 ?
C9 C10 H10A 119.8 ?
C10 C11 C12 119.87(16) ?
C10 C11 H11A 120.1 ?
C12 C11 H11A 120.1 ?
C13 C12 C11 120.11(16) ?
C13 C12 H12A 119.9 ?
C11 C12 H12A 119.9 ?
C14 C13 C12 120.23(16) ?
C14 C13 H13A 119.9 ?
C12 C13 H13A 119.9 ?
C13 C14 C9 119.99(15) ?
C13 C14 H14A 120.0 ?
C9 C14 H14A 120.0 ?

loop_
_geom_bond_atom_site_label_1
_geom_bond_atom_site_label_2
_geom_bond_distance
_geom_bond_publ_flag
Cl1 C5 1.7398(17) y
S1 C7 1.6594(16) y
O1 C8 1.2295(18) y
N1 C7 1.3367(19) y
N1 C1 1.413(2) y
N1 H1A 0.8800 ?
N2 C8 1.376(2) y
N2 C7 1.399(2) y
N2 H2B 0.8800 ?
C1 C6 1.383(2) ?
C1 C2 1.398(2) ?
C2 C3 1.380(2) ?
C2 H2A 0.9500 ?
C3 C4 1.378(2) ?
C3 H3A 0.9500 ?
C4 C5 1.378(2) ?
C4 H4A 0.9500 ?
C5 C6 1.383(2) ?
C6 H6A 0.9500 ?
C8 C9 1.482(2) ?
C9 C14 1.392(2) ?
C9 C10 1.394(2) ?
C10 C11 1.376(2) ?
C10 H10A 0.9500 ?
C11 C12 1.385(2) ?
C11 H11A 0.9500 ?
C12 C13 1.384(2) ?
C12 H12A 0.9500 ?
C13 C14 1.380(2) ?
C13 H13A 0.9500 ?
C14 H14A 0.9500 ?

loop_
_geom_hbond_atom_site_label_D
_geom_hbond_atom_site_label_H
_geom_hbond_atom_site_label_A
_geom_hbond_site_symmetry_A
_geom_hbond_distance_DH
_geom_hbond_distance_HA
_geom_hbond_distance_DA
_geom_hbond_angle_DHA
N1 H1A O1 . 0.88 1.83 2.592(2) 143
N2 H2B S1 3_765 0.88 2.82 3.6070(10) 150
C14 H14A S1 3_765 0.95 2.76 3.330(2) 119

loop_
_geom_torsion_atom_site_label_1
_geom_torsion_atom_site_label_2
_geom_torsion_atom_site_label_3
_geom_torsion_atom_site_label_4
_geom_torsion
_geom_torsion_publ_flag
C7 N1 C1 C6 5.6(3) y
C7 N1 C1 C2 -174.92(16) ?
C6 C1 C2 C3 -0.2(2) ?
N1 C1 C2 C3 -179.71(15) ?
C1 C2 C3 C4 0.4(3) ?
C2 C3 C4 C5 -0.4(3) ?
C3 C4 C5 C6 0.1(3) ?
C3 C4 C5 Cl1 179.77(13) ?
C2 C1 C6 C5 -0.1(2) ?
N1 C1 C6 C5 179.36(15) ?
C4 C5 C6 C1 0.2(2) ?
Cl1 C5 C6 C1 -179.53(12) ?
C1 N1 C7 N2 178.25(15) ?
C1 N1 C7 S1 -0.4(3) ?
C8 N2 C7 N1 -3.9(2) ?
C8 N2 C7 S1 174.92(12) ?
C7 N2 C8 O1 6.5(3) ?
C7 N2 C8 C9 -171.93(14) ?
O1 C8 C9 C14 160.55(16) ?
N2 C8 C9 C14 -21.0(2) ?
O1 C8 C9 C10 -20.0(2) ?
N2 C8 C9 C10 158.45(14) y
C14 C9 C10 C11 1.4(2) ?
C8 C9 C10 C11 -178.14(15) ?
C9 C10 C11 C12 -0.7(3) ?
C10 C11 C12 C13 0.0(3) ?
C11 C12 C13 C14 0.1(3) ?
C12 C13 C14 C9 0.5(3) ?
C10 C9 C14 C13 -1.3(2) ?
C8 C9 C14 C13 178.21(15) ?

loop_
_cod_related_entry_id
_cod_related_entry_database
_cod_related_entry_code
1 ChemSpider 794508
